data_2007031
loop_
_publ_author_name
'Govindasamy, Lakashmanan'
'Velmurugan, D.'
'Ravikumar, K.'
'Mohanakrishnan, A. K.'

_publ_section_title
;
 4-Benzyl-2,9-bis(phenylsulfonyl)-1,2,3,4-tetrahydro-9<i>H</i>-\b-carboline
;
_journal_issue 2
_journal_name_full 'Acta Crystallographica Section C'
_journal_page_first 277
_journal_page_last 279
_journal_paper_doi 10.1107/S0108270197011268
_journal_volume 54
_journal_year 1998
_chemical_formula_moiety 'C30 H26 N2 O4 S2'
_chemical_formula_sum 'C30 H26 N2 O4 S2'
_chemical_formula_weight 542.65
_chemical_name_systematic ?
_space_group_IT_number 2
_symmetry_cell_setting triclinic
_symmetry_space_group_name_Hall '-P 1'
_symmetry_space_group_name_H-M 'P -1'
_audit_creation_method SHELXL
_cell_angle_alpha 84.80(2)
_cell_angle_beta 67.94(2)
_cell_angle_gamma 82.65(2)
_cell_formula_units_Z 2
_cell_length_a 10.1840(10)
_cell_length_b 10.9410(10)
_cell_length_c 13.4410(10)
_cell_measurement_reflns_used 25
_cell_measurement_temperature 293(2)
_cell_measurement_theta_max 20
_cell_measurement_theta_min 8
_cell_volume 1375.1(3)
_computing_cell_refinement 'P3/P4-PC Diffractometer Program'
_computing_data_collection 'P3/P4-PC Diffractometer Program (Siemens, 1991)'
_computing_data_reduction 'SHELXTL-Plus (Sheldrick, 1991)'
_computing_molecular_graphics 'ZORTEP (Zsolnai, 1997)'
_computing_publication_material 'SHELXL93 and PARST (Nardelli, 1983, 1995)'
_computing_structure_refinement 'SHELXL93 (Sheldrick, 1993)'
_computing_structure_solution 'SHELXS86 (Sheldrick, 1990)'
_diffrn_ambient_temperature 293(2)
_diffrn_measurement_device 'Siemens R3m/V'
_diffrn_measurement_method \w/2\q
_diffrn_radiation_monochromator graphite
_diffrn_radiation_source 'fine-focus sealed tube'
_diffrn_radiation_type MoK\a
_diffrn_radiation_wavelength 0.71073
_diffrn_reflns_av_R_equivalents 0.044
_diffrn_reflns_av_sigmaI/netI 0.0930
_diffrn_reflns_limit_h_max 10
_diffrn_reflns_limit_h_min 0
_diffrn_reflns_limit_k_max 11
_diffrn_reflns_limit_k_min -11
_diffrn_reflns_limit_l_max 14
_diffrn_reflns_limit_l_min -13
_diffrn_reflns_number 3870
_diffrn_reflns_theta_max 22.55
_diffrn_reflns_theta_min 1.64
_diffrn_standards_decay_% <1
_diffrn_standards_interval_count 200
_diffrn_standards_interval_time 60
_diffrn_standards_number 2
_exptl_absorpt_coefficient_mu 0.232
_exptl_absorpt_correction_type none
_exptl_crystal_colour 'pale yellow'
_exptl_crystal_density_diffrn 1.311
_exptl_crystal_density_method 'not measured'
_exptl_crystal_description 'Transparent rectangular'
_exptl_crystal_F_000 568
_exptl_crystal_size_max 0.60
_exptl_crystal_size_mid 0.55
_exptl_crystal_size_min 0.50
_refine_diff_density_max 0.272
_refine_diff_density_min -0.219
_refine_ls_abs_structure_details 'Flack H D (1983), Acta Cryst. A39, 876-881'
_refine_ls_abs_structure_Flack 0.00
_refine_ls_extinction_coef 0.005(2)
_refine_ls_extinction_method SHELXL93
_refine_ls_goodness_of_fit_all 0.963
_refine_ls_goodness_of_fit_obs 0.997
_refine_ls_hydrogen_treatment 'H atoms riding'
_refine_ls_matrix_type full
_refine_ls_number_parameters 344
_refine_ls_number_reflns 3613
_refine_ls_number_restraints 0
_refine_ls_restrained_S_all 0.971
_refine_ls_restrained_S_obs 0.997
_refine_ls_R_factor_all 0.133
_refine_ls_R_factor_obs .061
_refine_ls_shift/esd_max 0.000
_refine_ls_shift/esd_mean 0.000
_refine_ls_structure_factor_coef Fsqd
_refine_ls_weighting_details 'w = 1/[\s^2^(Fo^2^)+(0.1P)^2^] where P = (Fo^2^+2Fc^2^)/3'
_refine_ls_weighting_scheme calc
_refine_ls_wR_factor_all 0.192
_refine_ls_wR_factor_obs .143
_reflns_number_observed 2018
_reflns_number_total 3618
_reflns_observed_criterion I>2\s(I)
_cod_data_source_file pt1051.cif
_cod_data_source_block pt1051
_cod_depositor_comments
;
The following automatic conversions were performed:

'_refine_ls_weighting_scheme' value 'calc w =
1/[\s^2^(Fo^2^)+(0.1P)^2^] where P = (Fo^2^+2Fc^2^)/3' was changed to
'calc'. New tag '_refine_ls_weighting_details' was created. The value
of the new tag was set to 'w = 1/[\s^2^(Fo^2^)+(0.1P)^2^] where P =
(Fo^2^+2Fc^2^)/3'.

Automatic conversion script
Id: cif_fix_values 3143 2015-03-26 13:38:13Z robertas 
;
_cod_original_cell_volume 1375.1(2)
_cod_database_code 2007031

loop_
_symmetry_equiv_pos_as_xyz
'x, y, z'
'-x, -y, -z'

loop_
_atom_site_aniso_label
_atom_site_aniso_U_11
_atom_site_aniso_U_22
_atom_site_aniso_U_33
_atom_site_aniso_U_12
_atom_site_aniso_U_13
_atom_site_aniso_U_23
S1 .0668(12) .0579(11) .0719(12) .0046(9) -.0399(9) -.0187(9)
S2 .0481(10) .0576(11) .0716(12) .0055(8) -.0127(8) -.0001(9)
N1 .058(3) .043(3) .055(3) .002(2) -.027(3) -.011(2)
N2 .041(3) .035(3) .069(3) .001(2) -.020(2) -.008(2)
O1 .099(3) .079(3) .067(3) .012(3) -.040(3) -.033(2)
O2 .068(3) .072(3) .124(4) .011(2) -.063(3) -.027(3)
O3 .089(3) .101(4) .065(3) .031(3) -.029(3) -.024(3)
O4 .051(3) .073(3) .138(4) -.019(3) -.006(3) .017(3)
C1 .050(4) .078(5) .077(5) -.003(4) -.020(4) -.002(4)
C2 .047(4) .107(6) .087(6) .005(4) -.010(4) -.002(5)
C3 .054(5) .073(5) .079(5) .012(4) -.001(4) -.004(4)
C4 .059(4) .065(4) .049(4) .000(3) -.005(3) -.008(3)
C5 .045(4) .051(4) .047(4) .001(3) -.010(3) .006(3)
C6 .044(3) .034(3) .055(4) -.003(3) -.019(3) -.002(3)
C7 .051(4) .045(3) .093(5) .004(3) -.039(4) -.008(3)
C8 .060(4) .035(3) .063(4) -.003(3) -.026(3) .002(3)
C9 .043(3) .046(3) .053(4) -.004(3) -.016(3) .001(3)
C10 .045(3) .041(3) .042(3) .001(3) -.013(3) .001(3)
C11 .041(4) .053(4) .051(4) .000(3) -.015(3) .000(3)
C12 .061(4) .044(3) .064(4) .002(3) -.032(3) .003(3)
C13 .049(4) .051(4) .048(4) -.004(3) -.021(3) .005(3)
C14 .066(5) .085(5) .071(5) -.013(4) -.028(4) -.007(4)
C15 .106(7) .108(7) .106(7) -.044(5) -.051(6) -.012(6)
C16 .150(9) .087(6) .094(7) -.022(6) -.065(7) -.020(5)
C17 .104(6) .083(5) .069(5) -.006(5) -.018(5) -.018(4)
C18 .065(4) .069(4) .063(4) -.013(4) -.018(4) .000(4)
C19 .035(3) .059(4) .063(4) .007(3) -.013(3) -.010(3)
C20 .086(5) .050(4) .079(5) .016(4) -.031(4) -.014(4)
C21 .113(8) .074(6) .104(7) .042(5) -.014(6) .016(5)
C22 .084(8) .191(13) .106(9) .064(9) -.014(6) .029(9)
C23 .050(5) .243(13) .068(6) .016(7) -.025(4) -.023(8)
C24 .043(4) .122(6) .080(5) -.007(4) -.021(4) -.020(5)
C25 .051(4) .039(3) .072(4) -.003(3) -.025(3) -.018(3)
C26 .066(4) .047(4) .071(4) -.012(3) -.018(4) -.002(4)
C27 .087(6) .041(4) .101(6) -.006(4) -.027(5) -.002(4)
C28 .118(7) .043(4) .097(6) -.015(4) -.042(6) -.004(4)
C29 .108(6) .064(5) .074(5) -.023(5) -.014(5) -.011(4)
C30 .073(5) .054(4) .087(5) -.001(4) -.008(4) -.022(4)

loop_
_atom_site_label
_atom_site_fract_x
_atom_site_fract_y
_atom_site_fract_z
_atom_site_U_iso_or_equiv
_atom_site_thermal_displace_type
_atom_site_calc_flag
_atom_site_refinement_flags
_atom_site_occupancy
_atom_site_disorder_group
_atom_site_type_symbol
S1 -.2990(2) .75497(14) .40732(14) .0613(5) Uani d . 1 . S
S2 .0025(2) .3466(2) .13114(14) .0630(5) Uani d . 1 . S
N1 -.3892(5) .6425(4) .3974(4) .0507(12) Uani d . 1 . N
N2 -.1607(4) .4051(4) .1971(4) .0489(12) Uani d . 1 . N
O1 -.3808(5) .8113(4) .5085(3) .0788(14) Uani d . 1 . O
O2 -.1568(4) .7011(4) .3870(4) .0801(14) Uani d . 1 . O
O3 -.0002(5) .2810(4) .0436(4) .0874(15) Uani d . 1 . O
O4 .0901(5) .4444(4) .1113(4) .096(2) Uani d . 1 . O
C1 -.7083(7) .5774(6) .3640(5) .070(2) Uani d . 1 . C
H1 -.7310(7) .5214(6) .3264(5) .084 Uiso calc R 1 . H
C2 -.8132(7) .6626(8) .4284(6) .086(2) Uani d . 1 . C
H2 -.9071(7) .6628(8) .4340(6) .103 Uiso calc R 1 . H
C3 -.7797(7) .7462(7) .4837(6) .077(2) Uani d . 1 . C
H3 -.8518(7) .8027(7) .5246(6) .093 Uiso calc R 1 . H
C4 -.6439(7) .7493(6) .4805(5) .063(2) Uani d . 1 . C
H4 -.6225(7) .8055(6) .5187(5) .075 Uiso calc R 1 . H
C5 -.5389(6) .6629(5) .4164(4) .0508(15) Uani d . 1 . C
C6 -.3315(6) .5462(5) .3220(4) .0444(14) Uani d . 1 . C
C7 -.1792(6) .4909(5) .2824(5) .060(2) Uani d . 1 . C
H7A -.1159(6) .5552(5) .2535(5) .072 Uiso calc R 1 . H
H7B -.1572(6) .4464(5) .3409(5) .072 Uiso calc R 1 . H
C8 -.2742(6) .3233(5) .2205(5) .052(2) Uani d . 1 . C
H8A -.2877(6) .2773(5) .2882(5) .063 Uiso calc R 1 . H
H8B -.2473(6) .2648(5) .1644(5) .063 Uiso calc R 1 . H
C9 -.4131(6) .4010(5) .2266(4) .0480(14) Uani d . 1 . C
H9 -.4920(6) .3496(5) .2588(4) .058 Uiso calc R 1 . H
C10 -.4358(6) .5058(5) .2992(4) .0442(14) Uani d . 1 . C
C11 -.5684(6) .5788(5) .3576(4) .0494(15) Uani d . 1 . C
C12 -.4101(6) .4518(5) .1135(4) .055(2) Uani d . 1 . C
H12A -.4925(6) .5114(5) .1231(4) .066 Uiso calc R 1 . H
H12B -.3259(6) .4951(5) .0786(4) .066 Uiso calc R 1 . H
C13 -.4097(6) .3546(5) .0395(4) .0494(15) Uani d . 1 . C
C14 -.5304(7) .2985(6) .0559(5) .072(2) Uani d . 1 . C
H14 -.6131(7) .3201(6) .1141(5) .087 Uiso calc R 1 . H
C15 -.5323(10) .2112(8) -.0114(7) .100(3) Uani d . 1 . C
H15 -.6148(10) .1734(8) .0033(7) .120 Uiso calc R 1 . H
C16 -.4137(12) .1797(7) -.0995(7) .102(3) Uani d . 1 . C
H16 -.4157(12) .1223(7) -.1457(7) .123 Uiso calc R 1 . H
C17 -.2925(9) .2339(7) -.1186(6) .089(2) Uani d . 1 . C
H17 -.2113(9) .2128(7) -.1780(6) .106 Uiso calc R 1 . H
C18 -.2893(7) .3208(6) -.0495(5) .067(2) Uani d . 1 . C
H18 -.2056(7) .3564(6) -.0633(5) .080 Uiso calc R 1 . H
C19 .0508(6) .2356(6) .2206(5) .054(2) Uani d . 1 . C
C20 .0174(7) .1166(6) .2271(5) .073(2) Uani d . 1 . C
H20 -.0303(7) .0945(6) .1856(5) .088 Uiso calc R 1 . H
C21 .0548(10) .0302(8) .2954(7) .111(3) Uani d . 1 . C
H21 .0297(10) -.0497(8) .3013(7) .133 Uiso calc R 1 . H
C22 .1277(12) .0603(14) .3539(9) .143(5) Uani d . 1 . C
H22 .1558(12) .0002(14) .3974(9) .171 Uiso calc R 1 . H
C23 .1611(9) .1811(14) .3496(7) .121(4) Uani d . 1 . C
H23 .2093(9) .2024(14) .3911(7) .145 Uiso calc R 1 . H
C24 .1209(7) .2688(8) .2820(6) .081(2) Uani d . 1 . C
H24 .1414(7) .3498(8) .2785(6) .098 Uiso calc R 1 . H
C25 -.3002(6) .8612(5) .3013(5) .052(2) Uani d . 1 . C
C26 -.4070(7) .9595(5) .3205(5) .063(2) Uani d . 1 . C
H26 -.4744(7) .9708(5) .3894(5) .075 Uiso calc R 1 . H
C27 -.4115(8) 1.0396(6) .2365(7) .079(2) Uani d . 1 . C
H27 -.4824(8) 1.1054(6) .2494(7) .095 Uiso calc R 1 . H
C28 -.3145(9) 1.0246(6) .1351(7) .084(2) Uani d . 1 . C
H28 -.3200(9) 1.0797(6) .0796(7) .101 Uiso calc R 1 . H
C29 -.2084(9) .9283(7) .1142(6) .086(2) Uani d . 1 . C
H29 -.1418(9) .9188(7) .0448(6) .103 Uiso calc R 1 . H
C30 -.2008(7) .8445(6) .1976(6) .076(2) Uani d . 1 . C
H30 -.1301(7) .7785(6) .1839(6) .092 Uiso calc R 1 . H

loop_
_atom_type_symbol
_atom_type_description
_atom_type_scat_dispersion_real
_atom_type_scat_dispersion_imag
_atom_type_scat_source
C C 0.0033 0.0016 'International Tables Vol C Tables 4.2.6.8 and 6.1.1.4'
H H 0.0000 0.0000 'International Tables Vol C Tables 4.2.6.8 and 6.1.1.4'
N N 0.0061 0.0033 'International Tables Vol C Tables 4.2.6.8 and 6.1.1.4'
O O 0.0106 0.0060 'International Tables Vol C Tables 4.2.6.8 and 6.1.1.4'
S S 0.1246 0.1234 'International Tables Vol C Tables 4.2.6.8 and 6.1.1.4'

loop_
_geom_angle_atom_site_label_1
_geom_angle_atom_site_label_2
_geom_angle_atom_site_label_3
_geom_angle
_geom_angle_publ_flag
O2 S1 O1 119.9(3) yes
O2 S1 N1 106.3(2) yes
O1 S1 N1 106.9(3) yes
O2 S1 C25 109.2(3) yes
O1 S1 C25 109.1(3) yes
N1 S1 C25 104.3(2) yes
O4 S2 O3 120.8(3) yes
O4 S2 N2 106.3(2) yes
O3 S2 N2 107.4(3) yes
O4 S2 C19 107.2(3) yes
O3 S2 C19 107.5(3) yes
N2 S2 C19 106.8(2) yes
C5 N1 C6 106.2(4) yes
C5 N1 S1 121.7(4) yes
C6 N1 S1 124.7(4) yes
C8 N2 C7 116.1(4) yes
C8 N2 S2 116.8(3) yes
C7 N2 S2 116.3(3) yes
C11 C1 C2 118.2(6) ?
C11 C1 H1 120.9(4) ?
C2 C1 H1 120.9(4) ?
C3 C2 C1 121.1(7) ?
C3 C2 H2 119.5(4) ?
C1 C2 H2 119.5(4) ?
C2 C3 C4 122.4(6) ?
C2 C3 H3 118.8(4) ?
C4 C3 H3 118.8(4) ?
C3 C4 C5 116.4(6) ?
C3 C4 H4 121.8(4) ?
C5 C4 H4 121.8(4) ?
C11 C5 C4 122.7(5) ?
C11 C5 N1 107.6(5) yes
C4 C5 N1 129.6(6) yes
C10 C6 N1 110.2(5) yes
C10 C6 C7 124.7(5) ?
N1 C6 C7 124.9(5) yes
N2 C7 C6 107.5(4) yes
N2 C7 H7A 110.2(3) ?
C6 C7 H7A 110.2(3) ?
N2 C7 H7B 110.2(3) ?
C6 C7 H7B 110.2(3) ?
H7A C7 H7B 108.5 ?
N2 C8 C9 109.4(4) ?
N2 C8 H8A 109.8(3) ?
C9 C8 H8A 109.8(3) ?
N2 C8 H8B 109.8(3) ?
C9 C8 H8B 109.8(3) ?
H8A C8 H8B 108.2 ?
C10 C9 C8 107.8(4) ?
C10 C9 C12 110.6(4) ?
C8 C9 C12 112.1(4) ?
C10 C9 H9 108.7(3) ?
C8 C9 H9 108.7(3) ?
C12 C9 H9 108.7(3) ?
C6 C10 C11 107.8(5) ?
C6 C10 C9 124.0(5) ?
C11 C10 C9 128.2(5) ?
C5 C11 C1 119.2(5) ?
C5 C11 C10 108.2(5) ?
C1 C11 C10 132.6(6) ?
C13 C12 C9 115.0(4) ?
C13 C12 H12A 108.5(3) ?
C9 C12 H12A 108.5(3) ?
C13 C12 H12B 108.5(3) ?
C9 C12 H12B 108.5(3) ?
H12A C12 H12B 107.5 ?
C14 C13 C18 116.9(6) ?
C14 C13 C12 121.3(5) ?
C18 C13 C12 121.7(5) ?
C13 C14 C15 122.1(7) ?
C13 C14 H14 119.0(4) ?
C15 C14 H14 119.0(5) ?
C16 C15 C14 120.5(7) ?
C16 C15 H15 119.8(5) ?
C14 C15 H15 119.8(5) ?
C17 C16 C15 119.1(7) ?
C17 C16 H16 120.5(5) ?
C15 C16 H16 120.5(5) ?
C16 C17 C18 120.7(7) ?
C16 C17 H17 119.7(5) ?
C18 C17 H17 119.7(5) ?
C13 C18 C17 120.8(6) ?
C13 C18 H18 119.6(4) ?
C17 C18 H18 119.6(5) ?
C24 C19 C20 120.3(6) ?
C24 C19 S2 120.3(6) yes
C20 C19 S2 119.3(5) yes
C21 C20 C19 119.8(8) ?
C21 C20 H20 120.1(6) ?
C19 C20 H20 120.1(4) ?
C22 C21 C20 120.6(10) ?
C22 C21 H21 119.7(7) ?
C20 C21 H21 119.7(6) ?
C21 C22 C23 120.6(11) ?
C21 C22 H22 119.7(7) ?
C23 C22 H22 119.7(8) ?
C24 C23 C22 118.6(10) ?
C24 C23 H23 120.7(6) ?
C22 C23 H23 120.7(8) ?
C19 C24 C23 120.0(8) ?
C19 C24 H24 120.0(5) ?
C23 C24 H24 120.0(6) ?
C30 C25 C26 119.8(6) ?
C30 C25 S1 120.8(5) yes
C26 C25 S1 119.3(5) yes
C27 C26 C25 119.3(6) ?
C27 C26 H26 120.3(4) ?
C25 C26 H26 120.3(4) ?
C28 C27 C26 121.4(7) ?
C28 C27 H27 119.3(5) ?
C26 C27 H27 119.3(4) ?
C27 C28 C29 120.4(7) ?
C27 C28 H28 119.8(5) ?
C29 C28 H28 119.8(5) ?
C28 C29 C30 119.9(7) ?
C28 C29 H29 120.1(5) ?
C30 C29 H29 120.1(4) ?
C29 C30 C25 119.3(6) ?
C29 C30 H30 120.4(4) ?
C25 C30 H30 120.4(4) ?

loop_
_geom_bond_atom_site_label_1
_geom_bond_atom_site_label_2
_geom_bond_site_symmetry_2
_geom_bond_distance
_geom_bond_publ_flag
S1 O2 . 1.426(4) yes
S1 O1 . 1.446(4) yes
S1 N1 . 1.670(5) yes
S1 C25 . 1.758(6) yes
S2 O4 . 1.423(5) yes
S2 O3 . 1.443(5) yes
S2 N2 . 1.638(4) yes
S2 C19 . 1.786(6) yes
N1 C5 . 1.438(7) yes
N1 C6 . 1.438(6) yes
N2 C8 . 1.476(7) yes
N2 C7 . 1.489(7) yes
C1 C11 . 1.397(8) ?
C1 C2 . 1.399(9) ?
C1 H1 . .93 ?
C2 C3 . 1.378(9) ?
C2 H2 . .93 ?
C3 C4 . 1.372(9) ?
C3 H3 . .93 ?
C4 C5 . 1.406(8) ?
C4 H4 . .93 ?
C5 C11 . 1.394(8) ?
C6 C10 . 1.345(7) ?
C6 C7 . 1.501(7) ?
C7 H7A . .97 ?
C7 H7B . .97 ?
C8 C9 . 1.532(7) ?
C8 H8A . .97 ?
C8 H8B . .97 ?
C9 C10 . 1.511(7) ?
C9 C12 . 1.561(7) ?
C9 H9 . .98 ?
C10 C11 . 1.456(7) ?
C12 C13 . 1.519(7) ?
C12 H12A . .97 ?
C12 H12B . .97 ?
C13 C14 . 1.379(8) ?
C13 C18 . 1.391(8) ?
C14 C15 . 1.380(9) ?
C14 H14 . .93 ?
C15 C16 . 1.369(11) ?
C15 H15 . .93 ?
C16 C17 . 1.364(11) ?
C16 H16 . .93 ?
C17 C18 . 1.399(9) ?
C17 H17 . .93 ?
C18 H18 . .93 ?
C19 C24 . 1.374(8) ?
C19 C20 . 1.374(8) ?
C20 C21 . 1.375(10) ?
C20 H20 . .93 ?
C21 C22 . 1.352(14) ?
C21 H21 . .93 ?
C22 C23 . 1.397(14) ?
C22 H22 . .93 ?
C23 C24 . 1.391(12) ?
C23 H23 . .93 ?
C24 H24 . .93 ?
C25 C30 . 1.392(8) ?
C25 C26 . 1.395(7) ?
C26 C27 . 1.376(9) ?
C26 H26 . .93 ?
C27 C28 . 1.360(9) ?
C27 H27 . .93 ?
C28 C29 . 1.375(9) ?
C28 H28 . .93 ?
C29 C30 . 1.402(9) ?
C29 H29 . .93 ?
C30 H30 . .93 ?

loop_
_geom_hbond_atom_site_label_D
_geom_hbond_atom_site_label_H
_geom_hbond_atom_site_label_A
_geom_hbond_site_symmetry_A
_geom_hbond_distance_DH
_geom_hbond_distance_HA
_geom_hbond_distance_DA
_geom_hbond_angle_DHA
C4 H4 O1 . 0.930(10) 2.420(10) 3.010(10) 121.0(6)
C18 H18 O4 2_565 0.930(10) 2.530(10) 3.330(10) 144.8(6)
C29 H29 O3 2_565 0.930(10) 2.580(10) 3.240(10) 128.5(7)
C23 H23 O1 2_566 0.930(10) 2.560(10) 3.450(10) 161.1(9)

loop_
_geom_torsion_atom_site_label_1
_geom_torsion_atom_site_label_2
_geom_torsion_atom_site_label_3
_geom_torsion_atom_site_label_4
_geom_torsion
_geom_torsion_publ_flag
O2 S1 N1 C5 178.1(4) yes
O1 S1 N1 C5 48.9(5) yes
C25 S1 N1 C5 -66.6(5) yes
O2 S1 N1 C6 -36.1(5) yes
O1 S1 N1 C6 -165.2(4) yes
C25 S1 N1 C6 79.3(5) yes
O4 S2 N2 C8 175.6(4) yes
O3 S2 N2 C8 45.0(5) yes
C19 S2 N2 C8 -70.1(4) yes
O4 S2 N2 C7 -41.5(5) yes
O3 S2 N2 C7 -172.1(4) yes
C19 S2 N2 C7 72.8(4) yes
C11 C1 C2 C3 0.4(10) ?
C1 C2 C3 C4 -1.3(11) ?
C2 C3 C4 C5 0.7(10) ?
C3 C4 C5 C11 0.7(9) ?
C3 C4 C5 N1 -179.5(6) yes
C6 N1 C5 C11 2.1(6) yes
S1 N1 C5 C11 153.4(4) yes
C6 N1 C5 C4 -177.8(5) yes
S1 N1 C5 C4 -26.5(8) yes
C5 N1 C6 C10 -2.5(6) yes
S1 N1 C6 C10 -152.6(4) yes
C5 N1 C6 C7 -177.3(5) yes
S1 N1 C6 C7 32.5(7) yes
C8 N2 C7 C6 -44.2(6) yes
S2 N2 C7 C6 172.6(4) yes
C10 C6 C7 N2 12.0(8) yes
N1 C6 C7 N2 -173.8(5) yes
C7 N2 C8 C9 66.1(6) yes
S2 N2 C8 C9 -150.9(4) yes
N2 C8 C9 C10 -48.8(6) yes
N2 C8 C9 C12 73.2(6) yes
N1 C6 C10 C11 1.8(6) yes
C7 C6 C10 C11 176.7(5) ?
N1 C6 C10 C9 -177.2(4) yes
C7 C6 C10 C9 -2.3(9) yes
C8 C9 C10 C6 20.7(7) ?
C12 C9 C10 C6 -102.3(6) yes
C8 C9 C10 C11 -158.1(5) ?
C12 C9 C10 C11 78.9(6) ?
C4 C5 C11 C1 -1.5(9) yes
N1 C5 C11 C1 178.6(5) yes
C4 C5 C11 C10 178.8(5) ?
N1 C5 C11 C10 -1.0(6) yes
C2 C1 C11 C5 1.0(9) ?
C2 C1 C11 C10 -179.5(6) ?
C6 C10 C11 C5 -0.5(6) ?
C9 C10 C11 C5 178.5(5) ?
C6 C10 C11 C1 180.0(6) ?
C9 C10 C11 C1 -1.1(10) ?
C10 C9 C12 C13 -171.4(5) ?
C8 C9 C12 C13 68.2(6) ?
C9 C12 C13 C14 73.4(7) ?
C9 C12 C13 C18 -108.5(6) ?
C18 C13 C14 C15 1.0(9) ?
C12 C13 C14 C15 179.2(6) ?
C13 C14 C15 C16 -1.9(12) ?
C14 C15 C16 C17 1.5(13) ?
C15 C16 C17 C18 -0.3(12) ?
C14 C13 C18 C17 0.2(9) ?
C12 C13 C18 C17 -178.0(6) ?
C16 C17 C18 C13 -0.5(11) ?
O4 S2 C19 C24 20.2(6) yes
O3 S2 C19 C24 151.5(5) yes
N2 S2 C19 C24 -93.5(5) yes
O4 S2 C19 C20 -159.7(5) yes
O3 S2 C19 C20 -28.4(5) yes
N2 S2 C19 C20 86.7(5) yes
C24 C19 C20 C21 -0.2(10) ?
S2 C19 C20 C21 179.7(5) yes
C19 C20 C21 C22 -1.9(12) ?
C20 C21 C22 C23 2.7(15) ?
C21 C22 C23 C24 -1.5(15) ?
C20 C19 C24 C23 1.4(9) ?
S2 C19 C24 C23 -178.5(5) yes
C22 C23 C24 C19 -0.6(12) ?
O2 S1 C25 C30 29.9(6) yes
O1 S1 C25 C30 162.7(5) yes
N1 S1 C25 C30 -83.4(5) yes
O2 S1 C25 C26 -153.5(4) yes
O1 S1 C25 C26 -20.8(5) yes
N1 S1 C25 C26 93.2(5) yes
C30 C25 C26 C27 -0.7(9) ?
S1 C25 C26 C27 -177.3(5) yes
C25 C26 C27 C28 0.4(10) ?
C26 C27 C28 C29 -0.3(11) ?
C27 C28 C29 C30 0.6(11) ?
C28 C29 C30 C25 -0.9(10) ?
C26 C25 C30 C29 0.9(9) ?
S1 C25 C30 C29 177.4(5) yes
